data_7053896
loop_
_publ_author_name
'Kumar, Rakesh'
'Obrai, Sangeeta'
'Kaur, Amanpreet'
'Hundal, Maninder Singh'
'Meehnian, Harmanpreet'
'Jana, Asim Kumar'

_publ_section_title
;
 Synthesis, crystal structure investigation, DFT analyses and
 antimicrobial studies of silver(i) complexes with
 N,N,N&#x2032;,N&#x2032;&#x2032;-tetrakis(2-hydroxyethyl/propyl)
 ethylenediamine and tris(2-hydroxyethyl)amine
;
_journal_issue 3
_journal_name_full 'New Journal of Chemistry'
_journal_page_first 1186
_journal_paper_doi 10.1039/c3nj00729d
_journal_volume 38
_journal_year 2014
_chemical_formula_moiety 'C12 H30 Ag N2 O6, C6 H2 N3 O7'
_chemical_formula_sum 'C18 H32 Ag N5 O13'
_chemical_formula_weight 634.36
_space_group_IT_number 14
_symmetry_cell_setting monoclinic
_symmetry_space_group_name_Hall '-P 2ybc'
_symmetry_space_group_name_H-M 'P 1 21/c 1'
_atom_sites_solution_hydrogens geom
_atom_sites_solution_primary direct
_atom_sites_solution_secondary difmap
_audit_creation_method SHELXL-97
_cell_angle_alpha 90.00
_cell_angle_beta 108.315(5)
_cell_angle_gamma 90.00
_cell_formula_units_Z 4
_cell_length_a 9.194(5)
_cell_length_b 20.952(5)
_cell_length_c 13.625(5)
_cell_measurement_reflns_used 6866
_cell_measurement_temperature 296(2)
_cell_measurement_theta_max 22.18
_cell_measurement_theta_min 2.50
_cell_volume 2491.7(17)
_computing_cell_refinement 'Bruker SAINT'
_computing_data_collection 'Bruker APEX2'
_computing_data_reduction 'Bruker SAINT'
_computing_molecular_graphics 'Bruker SHELXTL'
_computing_publication_material 'Bruker SHELXTL'
_computing_structure_refinement 'SHELXL-97 (Sheldrick, 2008)'
_computing_structure_solution 'Sir-92 (Altomare et al., 1993)'
_diffrn_ambient_temperature 296(2)
_diffrn_measured_fraction_theta_full 0.987
_diffrn_measured_fraction_theta_max 0.987
_diffrn_measurement_device_type 'Bruker APEX-II CCD'
_diffrn_measurement_method '\f and \w scans'
_diffrn_radiation_monochromator graphite
_diffrn_radiation_source 'fine-focus sealed tube'
_diffrn_radiation_type MoK\a
_diffrn_radiation_wavelength 0.71073
_diffrn_reflns_av_R_equivalents 0.0828
_diffrn_reflns_av_sigmaI/netI 0.0476
_diffrn_reflns_limit_h_max 10
_diffrn_reflns_limit_h_min -10
_diffrn_reflns_limit_k_max 24
_diffrn_reflns_limit_k_min -24
_diffrn_reflns_limit_l_max 15
_diffrn_reflns_limit_l_min -15
_diffrn_reflns_number 29302
_diffrn_reflns_theta_full 24.83
_diffrn_reflns_theta_max 24.83
_diffrn_reflns_theta_min 1.85
_exptl_absorpt_coefficient_mu 0.884
_exptl_absorpt_correction_T_max 0.7451
_exptl_absorpt_correction_T_min 0.5512
_exptl_absorpt_correction_type multi-scan
_exptl_absorpt_process_details 'SADABS-2008/1 - Bruker AXS area detector scaling and absorption correction'
_exptl_crystal_colour colorless
_exptl_crystal_density_diffrn 1.691
_exptl_crystal_density_method 'not measured'
_exptl_crystal_description Rectangular
_exptl_crystal_F_000 1304
_exptl_crystal_size_max 0.13
_exptl_crystal_size_mid 0.11
_exptl_crystal_size_min 0.09
_refine_diff_density_max 0.849
_refine_diff_density_min -0.408
_refine_diff_density_rms 0.097
_refine_ls_extinction_method none
_refine_ls_goodness_of_fit_ref 1.089
_refine_ls_hydrogen_treatment mixed
_refine_ls_matrix_type full
_refine_ls_number_parameters 352
_refine_ls_number_reflns 4245
_refine_ls_number_restraints 12
_refine_ls_restrained_S_all 1.088
_refine_ls_R_factor_all 0.0671
_refine_ls_R_factor_gt 0.0422
_refine_ls_shift/su_max 0.001
_refine_ls_shift/su_mean 0.000
_refine_ls_structure_factor_coef Fsqd
_refine_ls_weighting_details 'calc w=1/[\s^2^(Fo^2^)+(0.0555P)^2^+1.3413P] where P=(Fo^2^+2Fc^2^)/3'
_refine_ls_weighting_scheme calc
_refine_ls_wR_factor_gt 0.0985
_refine_ls_wR_factor_ref 0.1145
_reflns_number_gt 3097
_reflns_number_total 4245
_reflns_threshold_expression >2sigma(I)
_cod_data_source_file c3nj00729d.txt
_cod_data_source_block shelxl
_cod_depositor_comments
;
The following automatic conversions were performed:

'_symmetry_cell_setting' value 'Monoclinic' changed to 'monoclinic'
according to
/usr/data/users/saulius/automatic-downloads/current/RSC/lib/dictionaries/cif_core.dic
dictionary named 'cif_core.dic' version 2.4.2 from
2011-04-26.

'_exptl_absorpt_correction_type' value 'Multi-scan'
changed to 'multi-scan' according to
/usr/data/users/saulius/automatic-downloads/current/RSC/lib/dictionaries/cif_core.dic
dictionary named 'cif_core.dic' version 2.4.2 from 2011-04-26.

Automatic conversion script
Id: cif_fix_values 2281 2013-09-26 08:29:07Z andrius 
;
_cod_original_sg_symbol_H-M 'P 21/c'
_cod_database_code 7053896

loop_
_symmetry_equiv_pos_as_xyz
'x, y, z'
'-x, y+1/2, -z+1/2'
'-x, -y, -z'
'x, -y-1/2, z-1/2'

loop_
_atom_site_label
_atom_site_type_symbol
_atom_site_fract_x
_atom_site_fract_y
_atom_site_fract_z
_atom_site_U_iso_or_equiv
_atom_site_adp_type
_atom_site_occupancy
_atom_site_symmetry_multiplicity
_atom_site_calc_flag
_atom_site_refinement_flags
C1 C -0.1533(5) 0.2018(2) 1.0770(4) 0.0429(11) Uani 1 1 d .
H1A H -0.2207 0.1685 1.0388 0.051 Uiso 1 1 calc R
H1B H -0.2161 0.2330 1.0976 0.051 Uiso 1 1 calc R
C2 C -0.0440(6) 0.1732(2) 1.1722(4) 0.0478(12) Uani 1 1 d .
H2A H 0.0341 0.2041 1.2062 0.057 Uiso 1 1 calc R
H2B H -0.0982 0.1610 1.2199 0.057 Uiso 1 1 calc R
C3 C -0.1899(6) 0.2370(2) 0.9007(4) 0.0487(12) Uani 1 1 d .
H3A H -0.1550 0.2695 0.8627 0.058 Uiso 1 1 calc R
H3B H -0.2889 0.2503 0.9048 0.058 Uiso 1 1 calc R
C4 C -0.2094(6) 0.1756(2) 0.8416(4) 0.0539(13) Uani 1 1 d .
H4A H -0.2278 0.1407 0.8831 0.065 Uiso 1 1 calc R
H4B H -0.2957 0.1785 0.7787 0.065 Uiso 1 1 calc R
C5 C -0.0330(6) 0.2987(2) 1.0456(4) 0.0451(11) Uani 1 1 d .
H5A H 0.0119 0.2972 1.1202 0.054 Uiso 1 1 calc R
H5B H -0.1237 0.3253 1.0299 0.054 Uiso 1 1 calc R
C6 C 0.0810(6) 0.3295(2) 1.0001(4) 0.0475(12) Uani 1 1 d .
H6A H 0.0372 0.3305 0.9254 0.057 Uiso 1 1 calc R
H6B H 0.0980 0.3733 1.0241 0.057 Uiso 1 1 calc R
C7 C 0.4070(6) 0.1514(2) 0.9157(4) 0.0434(11) Uani 1 1 d .
H7A H 0.4784 0.1223 0.8997 0.052 Uiso 1 1 calc R
H7B H 0.4640 0.1890 0.9476 0.052 Uiso 1 1 calc R
C8 C 0.2873(6) 0.1708(3) 0.8161(4) 0.0541(13) Uani 1 1 d .
H8A H 0.2179 0.1355 0.7896 0.065 Uiso 1 1 calc R
H8B H 0.2281 0.2064 0.8290 0.065 Uiso 1 1 calc R
C9 C 0.4689(5) 0.1170(2) 1.0923(3) 0.0411(11) Uani 1 1 d .
H9A H 0.4471 0.0820 1.1322 0.049 Uiso 1 1 calc R
H9B H 0.5637 0.1069 1.0787 0.049 Uiso 1 1 calc R
C10 C 0.4933(6) 0.1755(2) 1.1565(4) 0.0452(11) Uani 1 1 d .
H10A H 0.5880 0.1715 1.2133 0.054 Uiso 1 1 calc R
H10B H 0.5034 0.2118 1.1150 0.054 Uiso 1 1 calc R
C11 C 0.2990(6) 0.0538(2) 0.9562(4) 0.0422(11) Uani 1 1 d .
H11A H 0.3915 0.0290 0.9658 0.051 Uiso 1 1 calc R
H11B H 0.2433 0.0544 0.8828 0.051 Uiso 1 1 calc R
C12 C 0.2026(7) 0.0212(2) 1.0116(4) 0.0587(14) Uani 1 1 d .
H12A H 0.2437 0.0299 1.0851 0.070 Uiso 1 1 calc R
H12B H 0.0991 0.0379 0.9871 0.070 Uiso 1 1 calc R
C13 C 0.2993(5) 0.43698(19) 0.8900(3) 0.0369(10) Uani 1 1 d .
C14 C 0.2081(5) 0.4903(2) 0.9019(3) 0.0404(11) Uani 1 1 d .
C15 C 0.2128(6) 0.5159(2) 0.9961(4) 0.0467(12) Uani 1 1 d .
H15 H 0.1484 0.5494 0.9998 0.056 Uiso 1 1 calc R
C16 C 0.3147(6) 0.4909(2) 1.0845(4) 0.0472(12) Uani 1 1 d .
C17 C 0.4111(6) 0.4416(2) 1.0810(3) 0.0447(12) Uani 1 1 d .
H17 H 0.4800 0.4257 1.1416 0.054 Uiso 1 1 calc R
C18 C 0.4048(5) 0.4157(2) 0.9870(3) 0.0398(11) Uani 1 1 d .
N1 N -0.0799(4) 0.23322(16) 1.0073(3) 0.0361(8) Uani 1 1 d .
N2 N 0.3430(4) 0.12023(16) 0.9912(3) 0.0322(8) Uani 1 1 d .
N3 N 0.1033(6) 0.5218(2) 0.8121(3) 0.0609(12) Uani 1 1 d .
N4 N 0.3186(7) 0.5182(3) 1.1840(4) 0.0720(15) Uani 1 1 d .
N5 N 0.5099(5) 0.3641(2) 0.9894(4) 0.0564(11) Uani 1 1 d .
O1 O 0.0247(4) 0.11890(17) 1.1433(3) 0.0538(9) Uani 1 1 d D
H1 H 0.106(4) 0.108(3) 1.187(3) 0.065 Uiso 1 1 d D
O2 O -0.0735(6) 0.1651(2) 0.8179(4) 0.0950(16) Uani 1 1 d D
H2 H -0.049(7) 0.1268(13) 0.822(6) 0.114 Uiso 1 1 d D
O3 O 0.2216(4) 0.29790(17) 1.0264(3) 0.0530(9) Uani 1 1 d D
H3 H 0.249(5) 0.2986(18) 1.0893(16) 0.064 Uiso 1 1 d D
O4 O 0.3587(5) 0.18886(18) 0.7421(3) 0.0643(10) Uani 1 1 d D
H4 H 0.376(6) 0.2279(11) 0.745(4) 0.077 Uiso 1 1 d D
O5 O 0.3691(4) 0.18695(15) 1.1974(3) 0.0476(8) Uani 1 1 d D
H5 H 0.366(6) 0.161(2) 1.241(3) 0.057 Uiso 1 1 d D
O6 O 0.1991(5) -0.04532(17) 0.9953(3) 0.0762(12) Uani 1 1 d D
H6 H 0.122(4) -0.0571(14) 0.946(4) 0.091 Uiso 1 1 d D
O7 O 0.2842(4) 0.41092(16) 0.8046(2) 0.0547(9) Uani 1 1 d .
O8 O 0.1282(7) 0.5181(2) 0.7310(4) 0.121(2) Uani 1 1 d .
O9 O -0.0001(6) 0.5539(3) 0.8231(4) 0.1025(17) Uani 1 1 d .
O10 O 0.2368(7) 0.5632(2) 1.1854(4) 0.1081(18) Uani 1 1 d .
O11 O 0.4066(7) 0.4940(2) 1.2613(3) 0.0960(16) Uani 1 1 d .
O12 O 0.5876(6) 0.3436(3) 1.0697(4) 0.1078(18) Uani 1 1 d .
O13 O 0.5222(9) 0.3442(4) 0.9129(4) 0.176(4) Uani 1 1 d .
Ag1 Ag 0.13913(4) 0.175685(16) 1.00774(3) 0.04023(15) Uani 1 1 d .

loop_
_atom_site_aniso_label
_atom_site_aniso_U_11
_atom_site_aniso_U_22
_atom_site_aniso_U_33
_atom_site_aniso_U_23
_atom_site_aniso_U_13
_atom_site_aniso_U_12
C1 0.036(3) 0.046(3) 0.053(3) -0.002(2) 0.022(2) -0.005(2)
C2 0.056(3) 0.054(3) 0.040(3) -0.002(2) 0.024(3) -0.004(2)
C3 0.038(3) 0.052(3) 0.054(3) 0.001(2) 0.011(2) 0.002(2)
C4 0.044(3) 0.066(3) 0.045(3) -0.004(3) 0.004(3) 0.001(3)
C5 0.043(3) 0.037(2) 0.057(3) -0.004(2) 0.019(2) 0.003(2)
C6 0.047(3) 0.038(3) 0.056(3) 0.002(2) 0.013(3) -0.003(2)
C7 0.044(3) 0.044(3) 0.047(3) 0.007(2) 0.021(2) 0.001(2)
C8 0.051(3) 0.069(4) 0.042(3) 0.019(2) 0.014(3) 0.001(3)
C9 0.034(3) 0.049(3) 0.038(3) 0.006(2) 0.007(2) 0.006(2)
C10 0.039(3) 0.050(3) 0.043(3) 0.000(2) 0.008(2) -0.009(2)
C11 0.045(3) 0.037(2) 0.043(3) -0.002(2) 0.012(2) 0.005(2)
C12 0.073(4) 0.045(3) 0.060(3) -0.001(2) 0.025(3) -0.016(3)
C13 0.043(3) 0.031(2) 0.037(3) -0.0015(19) 0.013(2) -0.005(2)
C14 0.047(3) 0.036(2) 0.038(3) -0.003(2) 0.014(2) 0.000(2)
C15 0.060(3) 0.030(2) 0.059(3) -0.007(2) 0.031(3) -0.003(2)
C16 0.067(3) 0.043(3) 0.036(3) -0.012(2) 0.023(3) -0.017(3)
C17 0.049(3) 0.051(3) 0.032(3) 0.002(2) 0.010(2) -0.015(2)
C18 0.037(3) 0.041(2) 0.042(3) 0.004(2) 0.013(2) -0.001(2)
N1 0.036(2) 0.0332(19) 0.041(2) 0.0008(16) 0.0151(17) -0.0031(16)
N2 0.032(2) 0.0313(18) 0.0344(19) 0.0018(15) 0.0124(16) 0.0018(15)
N3 0.082(4) 0.049(3) 0.046(3) -0.001(2) 0.012(2) 0.019(2)
N4 0.108(4) 0.067(3) 0.050(3) -0.019(3) 0.037(3) -0.030(3)
N5 0.046(3) 0.067(3) 0.052(3) 0.004(2) 0.009(2) 0.013(2)
O1 0.053(2) 0.056(2) 0.049(2) 0.0022(17) 0.0103(17) 0.0034(18)
O2 0.069(3) 0.125(4) 0.086(3) -0.046(3) 0.018(3) 0.011(3)
O3 0.050(2) 0.053(2) 0.059(2) -0.0010(17) 0.0212(19) -0.0074(17)
O4 0.083(3) 0.063(2) 0.053(2) 0.0108(19) 0.030(2) -0.004(2)
O5 0.056(2) 0.048(2) 0.0424(19) 0.0017(15) 0.0208(17) -0.0006(16)
O6 0.082(3) 0.044(2) 0.090(3) 0.002(2) 0.009(2) -0.012(2)
O7 0.064(2) 0.058(2) 0.0358(19) -0.0082(16) 0.0067(17) 0.0193(17)
O8 0.194(6) 0.112(4) 0.059(3) 0.029(3) 0.042(3) 0.096(4)
O9 0.098(4) 0.120(4) 0.081(3) 0.006(3) 0.016(3) 0.066(3)
O10 0.160(5) 0.092(4) 0.089(3) -0.039(3) 0.064(4) 0.007(4)
O11 0.151(5) 0.094(3) 0.043(3) -0.017(2) 0.029(3) -0.039(3)
O12 0.101(4) 0.140(4) 0.073(3) 0.035(3) 0.014(3) 0.069(4)
O13 0.204(7) 0.237(7) 0.055(3) -0.025(4) -0.004(4) 0.179(6)
Ag1 0.0348(2) 0.0426(2) 0.0451(2) 0.00070(16) 0.01528(16) 0.00665(15)

loop_
_atom_type_symbol
_atom_type_description
_atom_type_scat_dispersion_real
_atom_type_scat_dispersion_imag
_atom_type_scat_source
C C 0.0033 0.0016 'International Tables Vol C Tables 4.2.6.8 and 6.1.1.4'
H H 0.0000 0.0000 'International Tables Vol C Tables 4.2.6.8 and 6.1.1.4'
N N 0.0061 0.0033 'International Tables Vol C Tables 4.2.6.8 and 6.1.1.4'
O O 0.0106 0.0060 'International Tables Vol C Tables 4.2.6.8 and 6.1.1.4'
Ag Ag -0.8971 1.1015 'International Tables Vol C Tables 4.2.6.8 and 6.1.1.4'

loop_
_geom_angle_atom_site_label_1
_geom_angle_atom_site_label_2
_geom_angle_atom_site_label_3
_geom_angle
N1 C1 C2 114.7(4)
N1 C1 H1A 108.6
C2 C1 H1A 108.6
N1 C1 H1B 108.6
C2 C1 H1B 108.6
H1A C1 H1B 107.6
O1 C2 C1 108.6(4)
O1 C2 H2A 110.0
C1 C2 H2A 110.0
O1 C2 H2B 110.0
C1 C2 H2B 110.0
H2A C2 H2B 108.4
N1 C3 C4 114.1(4)
N1 C3 H3A 108.7
C4 C3 H3A 108.7
N1 C3 H3B 108.7
C4 C3 H3B 108.7
H3A C3 H3B 107.6
O2 C4 C3 107.1(4)
O2 C4 H4A 110.3
C3 C4 H4A 110.3
O2 C4 H4B 110.3
C3 C4 H4B 110.3
H4A C4 H4B 108.6
C3 C4 H2 125(2)
H4A C4 H2 87.8
H4B C4 H2 111.7
N1 C5 C6 114.4(4)
N1 C5 H5A 108.7
C6 C5 H5A 108.7
N1 C5 H5B 108.7
C6 C5 H5B 108.7
H5A C5 H5B 107.6
O3 C6 C5 113.3(4)
O3 C6 H6A 108.9
C5 C6 H6A 108.9
O3 C6 H6B 108.9
C5 C6 H6B 108.9
H6A C6 H6B 107.7
N2 C7 C8 113.9(4)
N2 C7 H7A 108.8
C8 C7 H7A 108.8
N2 C7 H7B 108.8
C8 C7 H7B 108.8
H7A C7 H7B 107.7
O4 C8 C7 109.9(4)
O4 C8 H8A 109.7
C7 C8 H8A 109.7
O4 C8 H8B 109.7
C7 C8 H8B 109.7
H8A C8 H8B 108.2
C10 C9 N2 115.8(4)
C10 C9 H9A 108.3
N2 C9 H9A 108.3
C10 C9 H9B 108.3
N2 C9 H9B 108.3
H9A C9 H9B 107.4
O5 C10 C9 112.0(4)
O5 C10 H10A 109.2
C9 C10 H10A 109.2
O5 C10 H10B 109.2
C9 C10 H10B 109.2
H10A C10 H10B 107.9
N2 C11 C12 114.2(4)
N2 C11 H11A 108.7
C12 C11 H11A 108.7
N2 C11 H11B 108.7
C12 C11 H11B 108.7
H11A C11 H11B 107.6
O6 C12 C11 111.0(4)
O6 C12 H12A 109.4
C11 C12 H12A 109.4
O6 C12 H12B 109.4
C11 C12 H12B 109.4
H12A C12 H12B 108.0
O7 C13 C14 123.1(4)
O7 C13 C18 124.3(4)
C14 C13 C18 112.6(4)
C15 C14 C13 124.0(4)
C15 C14 N3 115.1(4)
C13 C14 N3 120.9(4)
C16 C15 C14 118.6(4)
C16 C15 H15 120.7
C14 C15 H15 120.7
C17 C16 C15 121.8(4)
C17 C16 N4 119.9(5)
C15 C16 N4 118.3(5)
C16 C17 C18 119.3(5)
C16 C17 H17 120.3
C18 C17 H17 120.3
C17 C18 C13 123.5(4)
C17 C18 N5 116.2(4)
C13 C18 N5 120.3(4)
C1 N1 C5 109.0(3)
C1 N1 C3 110.1(4)
C5 N1 C3 109.1(3)
C1 N1 Ag1 109.5(3)
C5 N1 Ag1 108.6(3)
C3 N1 Ag1 110.4(3)
C11 N2 C7 108.5(3)
C11 N2 C9 107.8(3)
C7 N2 C9 107.3(3)
C11 N2 Ag1 111.1(3)
C7 N2 Ag1 111.2(3)
C9 N2 Ag1 110.8(2)
O8 N3 O9 122.3(5)
O8 N3 C14 118.5(5)
O9 N3 C14 119.1(4)
O10 N4 O11 123.9(5)
O10 N4 C16 119.0(6)
O11 N4 C16 117.2(6)
O13 N5 O12 119.9(5)
O13 N5 C18 120.2(5)
O12 N5 C18 119.8(5)
C2 O1 H1 114(4)
C4 O2 H2 112(5)
C6 O3 H3 103(2)
C8 O4 H4 111(4)
C10 O5 H5 113(4)
C12 O6 H6 112.7(19)
N2 Ag1 N1 174.46(12)

loop_
_geom_bond_atom_site_label_1
_geom_bond_atom_site_label_2
_geom_bond_distance
C1 N1 1.481(5)
C1 C2 1.494(7)
C1 H1A 0.9700
C1 H1B 0.9700
C2 O1 1.416(6)
C2 H2A 0.9700
C2 H2B 0.9700
C3 N1 1.489(6)
C3 C4 1.498(7)
C3 H3A 0.9700
C3 H3B 0.9700
C4 O2 1.403(7)
C4 H4A 0.9700
C4 H4B 0.9700
C4 H2 1.88(6)
C5 N1 1.482(6)
C5 C6 1.520(7)
C5 H5A 0.9700
C5 H5B 0.9700
C6 O3 1.395(6)
C6 H6A 0.9700
C6 H6B 0.9700
C7 N2 1.487(5)
C7 C8 1.510(7)
C7 H7A 0.9700
C7 H7B 0.9700
C8 O4 1.417(6)
C8 H8A 0.9700
C8 H8B 0.9700
C9 C10 1.483(6)
C9 N2 1.497(5)
C9 H9A 0.9700
C9 H9B 0.9700
C10 O5 1.439(6)
C10 H10A 0.9700
C10 H10B 0.9700
C11 N2 1.486(5)
C11 C12 1.499(7)
C11 H11A 0.9700
C11 H11B 0.9700
C12 O6 1.410(6)
C12 H12A 0.9700
C12 H12B 0.9700
C13 O7 1.253(5)
C13 C14 1.436(6)
C13 C18 1.442(6)
C14 C15 1.380(6)
C14 N3 1.456(6)
C15 C16 1.376(7)
C15 H15 0.9300
C16 C17 1.372(7)
C16 N4 1.462(6)
C17 C18 1.374(6)
C17 H17 0.9300
C18 N5 1.444(6)
N1 Ag1 2.346(4)
N2 Ag1 2.276(3)
N3 O8 1.199(6)
N3 O9 1.211(6)
N4 O10 1.211(7)
N4 O11 1.218(7)
N5 O13 1.161(6)
N5 O12 1.183(6)
O1 H1 0.83(2)
O2 H2 0.84(5)
O3 H3 0.814(19)
O4 H4 0.83(2)
O5 H5 0.80(4)
O6 H6 0.84(5)

loop_
_geom_torsion_atom_site_label_1
_geom_torsion_atom_site_label_2
_geom_torsion_atom_site_label_3
_geom_torsion_atom_site_label_4
_geom_torsion
N1 C1 C2 O1 -70.5(5)
N1 C3 C4 O2 -71.0(6)
N1 C5 C6 O3 -63.9(6)
N2 C7 C8 O4 -169.1(4)
N2 C9 C10 O5 69.6(5)
N2 C11 C12 O6 -164.4(4)
O7 C13 C14 C15 173.7(5)
C18 C13 C14 C15 -4.1(6)
O7 C13 C14 N3 -7.1(7)
C18 C13 C14 N3 175.1(4)
C13 C14 C15 C16 2.5(7)
N3 C14 C15 C16 -176.7(4)
C14 C15 C16 C17 0.2(7)
C14 C15 C16 N4 -179.8(4)
C15 C16 C17 C18 -0.9(7)
N4 C16 C17 C18 179.1(4)
C16 C17 C18 C13 -1.1(7)
C16 C17 C18 N5 179.9(4)
O7 C13 C18 C17 -174.4(5)
C14 C13 C18 C17 3.3(6)
O7 C13 C18 N5 4.6(7)
C14 C13 C18 N5 -177.7(4)
C2 C1 N1 C5 -82.5(5)
C2 C1 N1 C3 157.8(4)
C2 C1 N1 Ag1 36.3(4)
C6 C5 N1 C1 164.0(4)
C6 C5 N1 C3 -75.8(5)
C6 C5 N1 Ag1 44.7(5)
C4 C3 N1 C1 -78.0(5)
C4 C3 N1 C5 162.4(4)
C4 C3 N1 Ag1 43.1(5)
C12 C11 N2 C7 -167.5(4)
C12 C11 N2 C9 76.5(5)
C12 C11 N2 Ag1 -45.0(5)
C8 C7 N2 C11 75.9(5)
C8 C7 N2 C9 -167.9(4)
C8 C7 N2 Ag1 -46.6(5)
C10 C9 N2 C11 -160.3(4)
C10 C9 N2 C7 83.0(5)
C10 C9 N2 Ag1 -38.5(4)
C15 C14 N3 O8 155.0(6)
C13 C14 N3 O8 -24.3(8)
C15 C14 N3 O9 -20.7(7)
C13 C14 N3 O9 160.0(5)
C17 C16 N4 O10 177.3(5)
C15 C16 N4 O10 -2.7(8)
C17 C16 N4 O11 -2.0(7)
C15 C16 N4 O11 178.0(5)
C17 C18 N5 O13 -172.3(7)
C13 C18 N5 O13 8.6(9)
C17 C18 N5 O12 5.0(7)
C13 C18 N5 O12 -174.1(5)
